data_2213114
loop_
_publ_author_name
'Du, Zhi-Yun'
'Zhang, Kun'
'Ng, Seik Weng'

_publ_section_title
;
 (2<i>E</i>,5<i>E</i>)-2,5-Bis(2,3,4-trimethoxybenzylidene)cyclopentanone
;
_journal_coeditor_code BG2039
_journal_issue 5
_journal_name_full 'Acta Crystallographica Section E'
_journal_page_first o2595
_journal_page_last o2596
_journal_paper_doi 10.1107/S1600536807018983
_journal_volume 63
_journal_year 2007
_chemical_formula_iupac 'C25 H28 O7'
_chemical_formula_moiety 'C25 H28 O7'
_chemical_formula_sum 'C25 H28 O7'
_chemical_formula_weight 440.47
_chemical_name_systematic
;
(2<i>E</i>,5<i>E</i>)-2,5-Bis(2,3,4-trimethoxybenzylidene)cyclopentanone
;
_space_group_IT_number 2
_symmetry_cell_setting triclinic
_symmetry_space_group_name_Hall '-P 1'
_symmetry_space_group_name_H-M 'P -1'
_atom_sites_solution_hydrogens geom
_atom_sites_solution_primary direct
_atom_sites_solution_secondary difmap
_audit_creation_method SHELXL-97
_cell_angle_alpha 108.0890(10)
_cell_angle_beta 95.4120(10)
_cell_angle_gamma 111.2420(10)
_cell_formula_units_Z 6
_cell_length_a 12.6636(6)
_cell_length_b 15.4927(8)
_cell_length_c 19.2970(10)
_cell_measurement_reflns_used 4774
_cell_measurement_temperature 173(2)
_cell_measurement_theta_max 23.0
_cell_measurement_theta_min 2.2
_cell_volume 3261.7(3)
_computing_cell_refinement 'SMART (Bruker, 2001)'
_computing_data_collection 'SMART (Bruker, 2001)'
_computing_data_reduction SAINT
_computing_molecular_graphics 'X-SEED (Barbour, 2001)'
_computing_publication_material 'publCIF (Westrip, 2007)'
_computing_structure_refinement 'SHELXL97 (Sheldrick, 1997)'
_computing_structure_solution 'SHELXS97 (Sheldrick, 1997)'
_diffrn_ambient_temperature 173(2)
_diffrn_measured_fraction_theta_full 0.99
_diffrn_measured_fraction_theta_max 0.99
_diffrn_measurement_device_type 'Bruker SMART area-detector'
_diffrn_measurement_method '\f and \w'
_diffrn_radiation_monochromator graphite
_diffrn_radiation_source 'fine-focus sealed tube'
_diffrn_radiation_type MoK\a
_diffrn_radiation_wavelength 0.71073
_diffrn_reflns_av_R_equivalents 0.0503
_diffrn_reflns_av_sigmaI/netI 0.0924
_diffrn_reflns_limit_h_max 15
_diffrn_reflns_limit_h_min -15
_diffrn_reflns_limit_k_max 18
_diffrn_reflns_limit_k_min -18
_diffrn_reflns_limit_l_max 22
_diffrn_reflns_limit_l_min -22
_diffrn_reflns_number 23885
_diffrn_reflns_theta_full 25.0
_diffrn_reflns_theta_max 25.00
_diffrn_reflns_theta_min 1.14
_diffrn_standards_decay_% 0
_diffrn_standards_interval_count 0
_diffrn_standards_interval_time 0
_diffrn_standards_number 0
_exptl_absorpt_coefficient_mu 0.098
_exptl_absorpt_correction_type none
_exptl_crystal_colour Yellow
_exptl_crystal_density_diffrn 1.346
_exptl_crystal_density_method 'not measured'
_exptl_crystal_description Block
_exptl_crystal_F_000 1404
_exptl_crystal_size_max 0.42
_exptl_crystal_size_mid 0.38
_exptl_crystal_size_min 0.33
_refine_diff_density_max 0.39
_refine_diff_density_min -0.36
_refine_ls_extinction_method none
_refine_ls_goodness_of_fit_ref 0.956
_refine_ls_hydrogen_treatment constr
_refine_ls_matrix_type full
_refine_ls_number_parameters 865
_refine_ls_number_reflns 11375
_refine_ls_number_restraints 0
_refine_ls_restrained_S_all 0.956
_refine_ls_R_factor_all 0.1208
_refine_ls_R_factor_gt 0.0512
_refine_ls_shift/su_max 0.001
_refine_ls_shift/su_mean 0.000
_refine_ls_structure_factor_coef Fsqd
_refine_ls_weighting_details 'calc w=1/[\s^2^(Fo^2^)+(0.0798P)^2^] where P=(Fo^2^+2Fc^2^)/3'
_refine_ls_weighting_scheme calc
_refine_ls_wR_factor_gt 0.1214
_refine_ls_wR_factor_ref 0.1584
_reflns_number_gt 6017
_reflns_number_total 11375
_reflns_threshold_expression I>2\s(I)
_cod_data_source_file bg2039.cif
_cod_data_source_block I
_cod_depositor_comments
;
The following automatic conversions were performed:
'_symmetry_cell_setting' value 'Triclinic' changed to 'triclinic'
according to '/home/saulius/struct/CIF-dictionaries/cif_core.dic'
dictionary named 'cif_core.dic' version 2.4.1 from 2010-06-29.

Automatic conversion script
Id: cif_fix_enum 1527 2010-12-29 10:47:43Z saulius 

The following automatic conversions were performed:

'_symmetry_cell_setting' value 'Triclinic' changed to 'triclinic'
according to /home/saulius/struct/CIF-dictionaries/cif_core.dic
dictionary named 'cif_core.dic' version 2.4.1 from 2010-06-29.

Automatic conversion script
Id: cif_fix_values 1715 2011-07-08 13:25:40Z adriana 
;
_cod_original_cell_volume 3261.6(3)
_cod_database_code 2213114
_cod_database_fobs_code 2213114

loop_
_symmetry_equiv_pos_as_xyz
'x, y, z'
'-x, -y, -z'

loop_
_atom_site_type_symbol
_atom_site_label
_atom_site_fract_x
_atom_site_fract_y
_atom_site_fract_z
_atom_site_U_iso_or_equiv
_atom_site_adp_type
_atom_site_calc_flag
_atom_site_refinement_flags
_atom_site_occupancy
O O1 0.38891(19) 0.32679(17) -0.08857(12) 0.0408(6) Uani d . 1
O O2 0.16408(18) 0.24772(15) -0.07891(11) 0.0327(5) Uani d . 1
O O3 0.11224(18) 0.24359(15) 0.05506(11) 0.0337(5) Uani d . 1
O O4 0.1790(2) 0.31459(18) 0.31200(12) 0.0433(6) Uani d . 1
O O5 0.21279(18) 0.31951(16) 0.55281(12) 0.0341(5) Uani d . 1
O O6 0.30646(19) 0.30784(16) 0.68041(12) 0.0388(6) Uani d . 1
O O7 0.53681(19) 0.35573(17) 0.71874(12) 0.0406(6) Uani d . 1
O O8 0.44452(19) 0.89840(17) 1.39049(12) 0.0410(6) Uani d . 1
O O9 0.67780(18) 0.98287(15) 1.41080(11) 0.0330(5) Uani d . 1
O O10 0.77568(18) 0.99953(15) 1.29074(11) 0.0325(5) Uani d . 1
O O11 0.79858(19) 1.00537(16) 1.05879(11) 0.0356(6) Uani d . 1
O O12 0.85657(18) 0.99694(15) 0.82286(11) 0.0323(5) Uani d . 1
O O13 0.79894(18) 0.97172(15) 0.67620(11) 0.0331(5) Uani d . 1
O O14 0.57232(18) 0.88520(16) 0.60096(11) 0.0365(6) Uani d . 1
O O15 0.0504(2) 0.77070(16) 0.37700(12) 0.0395(6) Uani d . 1
O O16 0.14063(19) 0.63419(16) 0.35826(11) 0.0371(6) Uani d . 1
O O17 0.20750(19) 0.58935(16) 0.47762(12) 0.0375(6) Uani d . 1
O O18 0.2784(2) 0.61396(18) 0.72679(12) 0.0444(6) Uani d . 1
O O19 0.25860(18) 0.55058(15) 0.94510(11) 0.0327(5) Uani d . 1
O O20 0.21461(18) 0.56546(15) 1.08290(12) 0.0333(5) Uani d . 1
O O21 0.13566(19) 0.70117(15) 1.15528(11) 0.0343(6) Uani d . 1
C C1 0.3696(3) 0.3248(2) -0.02019(17) 0.0309(8) Uani d . 1
C C2 0.2537(3) 0.2831(2) -0.01743(17) 0.0274(7) Uani d . 1
C C3 0.2263(3) 0.2821(2) 0.05066(17) 0.0263(7) Uani d . 1
C C4 0.3144(3) 0.3231(2) 0.11684(17) 0.0268(7) Uani d . 1
C C5 0.4292(3) 0.3618(2) 0.11071(17) 0.0328(8) Uani d . 1
H H5 0.4900 0.3886 0.1543 0.039 Uiso calc R 1
C C6 0.4580(3) 0.3629(2) 0.04350(18) 0.0340(8) Uani d . 1
H H6 0.5373 0.3893 0.0410 0.041 Uiso calc R 1
C C7 0.2798(3) 0.3232(2) 0.18645(17) 0.0293(8) Uani d . 1
H H7 0.1989 0.3052 0.1835 0.035 Uiso calc R 1
C C8 0.3423(3) 0.3445(2) 0.25403(17) 0.0250(7) Uani d . 1
C C9 0.2839(3) 0.3372(2) 0.31619(17) 0.0301(8) Uani d . 1
C C10 0.3706(3) 0.3564(2) 0.38229(17) 0.0270(7) Uani d . 1
C C11 0.4871(3) 0.3771(2) 0.36333(17) 0.0302(8) Uani d . 1
H H11A 0.5145 0.3260 0.3671 0.036 Uiso calc R 1
H H11B 0.5453 0.4435 0.3981 0.036 Uiso calc R 1
C C12 0.4701(3) 0.3737(2) 0.28213(16) 0.0291(8) Uani d . 1
H H12A 0.5170 0.4399 0.2810 0.035 Uiso calc R 1
H H12B 0.4949 0.3243 0.2503 0.035 Uiso calc R 1
C C13 0.3344(3) 0.3497(2) 0.44429(17) 0.0292(8) Uani d . 1
H H13 0.2549 0.3382 0.4414 0.035 Uiso calc R 1
C C14 0.3954(3) 0.3571(2) 0.51544(16) 0.0266(7) Uani d . 1
C C15 0.3295(3) 0.3392(2) 0.56847(17) 0.0260(7) Uani d . 1
C C16 0.3783(3) 0.3384(2) 0.63521(17) 0.0289(8) Uani d . 1
C C17 0.4969(3) 0.3599(2) 0.65253(17) 0.0298(8) Uani d . 1
C C18 0.5639(3) 0.3806(2) 0.60212(17) 0.0297(8) Uani d . 1
H H18 0.6448 0.3962 0.6140 0.036 Uiso calc R 1
C C19 0.5135(3) 0.3788(2) 0.53489(17) 0.0304(8) Uani d . 1
H H19 0.5606 0.3928 0.5009 0.036 Uiso calc R 1
C C20 0.5070(3) 0.3613(3) -0.0960(2) 0.0469(10) Uani d . 1
H H20A 0.5084 0.3592 -0.1472 0.070 Uiso calc R 1
H H20B 0.5421 0.3184 -0.0856 0.070 Uiso calc R 1
H H20C 0.5513 0.4300 -0.0604 0.070 Uiso calc R 1
C C21 0.1591(3) 0.1649(2) -0.14071(18) 0.0419(9) Uani d . 1
H H21A 0.0925 0.1446 -0.1816 0.063 Uiso calc R 1
H H21B 0.1502 0.1091 -0.1246 0.063 Uiso calc R 1
H H21C 0.2312 0.1844 -0.1582 0.063 Uiso calc R 1
C C22 0.0504(3) 0.1380(2) 0.01708(19) 0.0414(9) Uani d . 1
H H22A -0.0298 0.1172 0.0234 0.062 Uiso calc R 1
H H22B 0.0891 0.1042 0.0383 0.062 Uiso calc R 1
H H22C 0.0496 0.1202 -0.0364 0.062 Uiso calc R 1
C C23 0.1933(3) 0.4075(3) 0.5825(2) 0.0571(11) Uani d . 1
H H23A 0.1095 0.3904 0.5705 0.086 Uiso calc R 1
H H23B 0.2338 0.4555 0.5604 0.086 Uiso calc R 1
H H23C 0.2230 0.4370 0.6371 0.086 Uiso calc R 1
C C24 0.3202(4) 0.3823(3) 0.75089(19) 0.0533(11) Uani d . 1
H H24A 0.2651 0.3524 0.7780 0.080 Uiso calc R 1
H H24B 0.3049 0.4362 0.7423 0.080 Uiso calc R 1
H H24C 0.4000 0.4092 0.7806 0.080 Uiso calc R 1
C C25 0.6586(3) 0.3844(3) 0.74094(19) 0.0469(10) Uani d . 1
H H25A 0.6767 0.3786 0.7894 0.070 Uiso calc R 1
H H25B 0.7009 0.4536 0.7455 0.070 Uiso calc R 1
H H25C 0.6823 0.3406 0.7032 0.070 Uiso calc R 1
C C26 0.4859(3) 0.9024(2) 1.32834(18) 0.0310(8) Uani d . 1
C C27 0.6070(3) 0.9438(2) 1.34018(17) 0.0284(8) Uani d . 1
C C28 0.6569(3) 0.9555(2) 1.28071(17) 0.0267(7) Uani d . 1
C C29 0.5879(3) 0.9287(2) 1.20908(17) 0.0269(7) Uani d . 1
C C30 0.4677(3) 0.8839(2) 1.19935(18) 0.0312(8) Uani d . 1
H H30 0.4190 0.8618 1.1512 0.037 Uiso calc R 1
C C31 0.4174(3) 0.8708(2) 1.25783(18) 0.0333(8) Uani d . 1
H H31 0.3350 0.8398 1.2494 0.040 Uiso calc R 1
C C32 0.6470(3) 0.9496(2) 1.15163(16) 0.0267(7) Uani d . 1
H H32 0.7292 0.9851 1.1689 0.032 Uiso calc R 1
C C33 0.6077(3) 0.9283(2) 1.07880(17) 0.0261(7) Uani d . 1
C C34 0.6931(3) 0.9595(2) 1.03457(17) 0.0273(7) Uani d . 1
C C35 0.6298(3) 0.9275(2) 0.95617(17) 0.0278(7) Uani d . 1
C C36 0.5017(3) 0.8733(2) 0.94894(17) 0.0326(8) Uani d . 1
H H36A 0.4721 0.8041 0.9120 0.039 Uiso calc R 1
H H36B 0.4582 0.9077 0.9321 0.039 Uiso calc R 1
C C37 0.4870(3) 0.8731(2) 1.02819(16) 0.0317(8) Uani d . 1
H H37A 0.4364 0.9069 1.0464 0.038 Uiso calc R 1
H H37B 0.4515 0.8039 1.0266 0.038 Uiso calc R 1
C C38 0.6914(3) 0.9484(2) 0.90595(16) 0.0287(8) Uani d . 1
H H38 0.7732 0.9830 0.9258 0.034 Uiso calc R 1
C C39 0.6546(3) 0.9271(2) 0.82668(17) 0.0291(8) Uani d . 1
C C40 0.7406(3) 0.9528(2) 0.78644(17) 0.0269(7) Uani d . 1
C C41 0.7110(3) 0.9379(2) 0.71137(17) 0.0300(8) Uani d . 1
C C42 0.5934(3) 0.8955(2) 0.67412(17) 0.0304(8) Uani d . 1
C C43 0.5084(3) 0.8686(2) 0.71280(17) 0.0318(8) Uani d . 1
H H43 0.4284 0.8389 0.6877 0.038 Uiso calc R 1
C C44 0.5389(3) 0.8849(2) 0.78745(17) 0.0324(8) Uani d . 1
H H44 0.4791 0.8666 0.8131 0.039 Uiso calc R 1
C C45 0.3229(3) 0.8723(3) 1.3845(2) 0.0415(9) Uani d . 1
H H45A 0.3047 0.8728 1.4329 0.062 Uiso calc R 1
H H45B 0.2785 0.8055 1.3461 0.062 Uiso calc R 1
H H45C 0.3020 0.9207 1.3706 0.062 Uiso calc R 1
C C46 0.6755(3) 0.9123(3) 1.44521(18) 0.0424(9) Uani d . 1
H H46A 0.7286 0.9475 1.4950 0.064 Uiso calc R 1
H H46B 0.7001 0.8632 1.4140 0.064 Uiso calc R 1
H H46C 0.5962 0.8782 1.4500 0.064 Uiso calc R 1
C C47 0.8423(3) 0.9592(3) 1.32402(17) 0.0379(9) Uani d . 1
H H47A 0.9253 0.9965 1.3280 0.057 Uiso calc R 1
H H47B 0.8184 0.8889 1.2927 0.057 Uiso calc R 1
H H47C 0.8290 0.9646 1.3741 0.057 Uiso calc R 1
C C48 0.9104(3) 0.9288(3) 0.8140(2) 0.0517(10) Uani d . 1
H H48A 0.9923 0.9651 0.8412 0.078 Uiso calc R 1
H H48B 0.9055 0.8963 0.7607 0.078 Uiso calc R 1
H H48C 0.8702 0.8782 0.8341 0.078 Uiso calc R 1
C C49 0.8141(3) 0.8957(2) 0.61854(18) 0.0377(9) Uani d . 1
H H49A 0.8776 0.9267 0.5969 0.057 Uiso calc R 1
H H49B 0.7419 0.8563 0.5793 0.057 Uiso calc R 1
H H49C 0.8331 0.8520 0.6400 0.057 Uiso calc R 1
C C50 0.4532(3) 0.8423(2) 0.56068(17) 0.0388(9) Uani d . 1
H H50A 0.4501 0.8390 0.5089 0.058 Uiso calc R 1
H H50B 0.4143 0.8838 0.5849 0.058 Uiso calc R 1
H H50C 0.4137 0.7750 0.5606 0.058 Uiso calc R 1
C C51 0.0785(3) 0.7512(2) 0.43894(17) 0.0301(8) Uani d . 1
C C52 0.1229(3) 0.6790(2) 0.42724(17) 0.0302(8) Uani d . 1
C C53 0.1581(3) 0.6563(2) 0.48707(17) 0.0276(7) Uani d . 1
C C54 0.1480(3) 0.7041(2) 0.56025(17) 0.0288(8) Uani d . 1
C C55 0.1012(3) 0.7740(2) 0.56875(18) 0.0356(8) Uani d . 1
H H55 0.0925 0.8068 0.6170 0.043 Uiso calc R 1
C C56 0.0668(3) 0.7977(2) 0.50934(18) 0.0365(9) Uani d . 1
H H56 0.0351 0.8460 0.5172 0.044 Uiso calc R 1
C C57 0.1867(3) 0.6782(2) 0.62107(18) 0.0307(8) Uani d . 1
H H57 0.2271 0.6365 0.6086 0.037 Uiso calc R 1
C C58 0.1749(3) 0.7037(2) 0.69226(17) 0.0287(8) Uani d . 1
C C59 0.2231(3) 0.6646(2) 0.74294(17) 0.0289(8) Uani d . 1
C C60 0.1903(3) 0.6958(2) 0.81494(17) 0.0292(8) Uani d . 1
C C61 0.1232(3) 0.7572(3) 0.81239(17) 0.0380(9) Uani d . 1
H H61A 0.1638 0.8247 0.8519 0.046 Uiso calc R 1
H H61B 0.0443 0.7253 0.8201 0.046 Uiso calc R 1
C C62 0.1154(3) 0.7636(2) 0.73347(17) 0.0348(8) Uani d . 1
H H62A 0.0330 0.7363 0.7066 0.042 Uiso calc R 1
H H62B 0.1543 0.8338 0.7379 0.042 Uiso calc R 1
C C63 0.2186(3) 0.6632(2) 0.86828(17) 0.0288(8) Uani d . 1
H H63 0.2612 0.6236 0.8549 0.035 Uiso calc R 1
C C64 0.1954(3) 0.6778(2) 0.94236(17) 0.0291(8) Uani d . 1
C C65 0.2131(3) 0.6164(2) 0.97882(17) 0.0255(7) Uani d . 1
C C66 0.1912(3) 0.6246(2) 1.04900(17) 0.0264(7) Uani d . 1
C C67 0.1526(3) 0.6965(2) 1.08574(17) 0.0304(8) Uani d . 1
C C68 0.1358(3) 0.7582(2) 1.05076(17) 0.0348(8) Uani d . 1
H H68 0.1097 0.8074 1.0753 0.042 Uiso calc R 1
C C69 0.1567(3) 0.7480(2) 0.98075(18) 0.0372(9) Uani d . 1
H H69 0.1443 0.7907 0.9577 0.045 Uiso calc R 1
C C70 0.0012(3) 0.8415(3) 0.3853(2) 0.0513(10) Uani d . 1
H H70A -0.0150 0.8485 0.3372 0.077 Uiso calc R 1
H H70B 0.0562 0.9061 0.4228 0.077 Uiso calc R 1
H H70C -0.0714 0.8187 0.4017 0.077 Uiso calc R 1
C C71 0.0369(3) 0.5697(3) 0.29953(19) 0.0509(10) Uani d . 1
H H71A 0.0585 0.5416 0.2530 0.076 Uiso calc R 1
H H71B -0.0067 0.6082 0.2917 0.076 Uiso calc R 1
H H71C -0.0117 0.5156 0.3138 0.076 Uiso calc R 1
C C72 0.1335(4) 0.4891(3) 0.4308(2) 0.0608(12) Uani d . 1
H H72A 0.1768 0.4475 0.4275 0.091 Uiso calc R 1
H H72B 0.1062 0.4863 0.3805 0.091 Uiso calc R 1
H H72C 0.0665 0.4646 0.4520 0.091 Uiso calc R 1
C C73 0.1774(3) 0.4504(2) 0.9090(2) 0.0587(12) Uani d . 1
H H73A 0.2177 0.4092 0.8868 0.088 Uiso calc R 1
H H73B 0.1185 0.4455 0.8694 0.088 Uiso calc R 1
H H73C 0.1394 0.4268 0.9456 0.088 Uiso calc R 1
C C74 0.1160(3) 0.4909(2) 1.09161(19) 0.0408(9) Uani d . 1
H H74A 0.1422 0.4529 1.1159 0.061 Uiso calc R 1
H H74B 0.0645 0.4458 1.0423 0.061 Uiso calc R 1
H H74C 0.0737 0.5229 1.1226 0.061 Uiso calc R 1
C C75 0.0897(3) 0.7695(2) 1.19245(18) 0.0395(9) Uani d . 1
H H75A 0.0814 0.7656 1.2415 0.059 Uiso calc R 1
H H75B 0.0133 0.7525 1.1622 0.059 Uiso calc R 1
H H75C 0.1427 0.8374 1.1992 0.059 Uiso calc R 1

loop_
_atom_site_aniso_label
_atom_site_aniso_U_11
_atom_site_aniso_U_22
_atom_site_aniso_U_33
_atom_site_aniso_U_12
_atom_site_aniso_U_13
_atom_site_aniso_U_23
O1 0.0361(15) 0.0577(16) 0.0367(14) 0.0201(12) 0.0139(11) 0.0258(12)
O2 0.0346(14) 0.0369(13) 0.0293(13) 0.0182(11) 0.0058(11) 0.0124(11)
O3 0.0235(13) 0.0343(13) 0.0360(13) 0.0085(11) 0.0072(10) 0.0079(11)
O4 0.0279(15) 0.0626(17) 0.0376(14) 0.0182(13) 0.0098(11) 0.0164(12)
O5 0.0267(14) 0.0349(13) 0.0397(13) 0.0115(11) 0.0100(11) 0.0133(11)
O6 0.0389(15) 0.0420(14) 0.0338(13) 0.0126(12) 0.0155(11) 0.0150(11)
O7 0.0315(14) 0.0599(16) 0.0348(14) 0.0192(12) 0.0095(11) 0.0225(12)
O8 0.0377(15) 0.0539(16) 0.0412(14) 0.0201(12) 0.0185(12) 0.0264(12)
O9 0.0378(14) 0.0342(13) 0.0283(13) 0.0145(11) 0.0073(11) 0.0137(11)
O10 0.0251(13) 0.0396(13) 0.0308(13) 0.0086(11) 0.0045(10) 0.0168(11)
O11 0.0242(14) 0.0459(14) 0.0314(13) 0.0089(12) 0.0059(11) 0.0143(11)
O12 0.0294(14) 0.0291(13) 0.0323(13) 0.0078(11) 0.0044(10) 0.0095(10)
O13 0.0332(14) 0.0280(12) 0.0307(13) 0.0048(11) 0.0089(11) 0.0105(10)
O14 0.0337(14) 0.0419(14) 0.0265(13) 0.0085(11) -0.0002(11) 0.0140(11)
O15 0.0467(15) 0.0443(15) 0.0407(14) 0.0244(13) 0.0147(12) 0.0250(12)
O16 0.0393(14) 0.0426(14) 0.0286(13) 0.0146(12) 0.0147(11) 0.0129(11)
O17 0.0419(15) 0.0405(15) 0.0371(13) 0.0240(12) 0.0156(11) 0.0132(11)
O18 0.0491(16) 0.0603(17) 0.0411(15) 0.0380(14) 0.0168(12) 0.0211(13)
O19 0.0314(13) 0.0323(13) 0.0385(13) 0.0172(11) 0.0100(11) 0.0132(11)
O20 0.0310(13) 0.0364(13) 0.0392(13) 0.0152(11) 0.0070(11) 0.0214(11)
O21 0.0416(14) 0.0357(13) 0.0265(13) 0.0194(11) 0.0062(11) 0.0093(10)
C1 0.037(2) 0.036(2) 0.0288(19) 0.0199(17) 0.0129(16) 0.0160(16)
C2 0.028(2) 0.0282(18) 0.0271(19) 0.0121(15) 0.0057(15) 0.0111(15)
C3 0.0239(19) 0.0227(17) 0.0337(19) 0.0113(15) 0.0078(15) 0.0099(14)
C4 0.0264(19) 0.0236(17) 0.0290(18) 0.0093(15) 0.0049(15) 0.0095(14)
C5 0.031(2) 0.0288(19) 0.0281(19) 0.0044(16) 0.0020(15) 0.0084(15)
C6 0.031(2) 0.0315(19) 0.037(2) 0.0074(16) 0.0105(17) 0.0151(16)
C7 0.0280(19) 0.0255(18) 0.0314(19) 0.0094(15) 0.0077(16) 0.0082(15)
C8 0.0241(18) 0.0202(17) 0.0297(18) 0.0094(14) 0.0100(15) 0.0064(14)
C9 0.033(2) 0.0224(18) 0.0299(19) 0.0110(16) 0.0068(16) 0.0041(14)
C10 0.0273(19) 0.0239(18) 0.0284(19) 0.0103(15) 0.0080(15) 0.0079(14)
C11 0.0276(19) 0.0247(18) 0.0325(19) 0.0086(15) 0.0052(15) 0.0063(15)
C12 0.0277(19) 0.0279(18) 0.0321(19) 0.0095(15) 0.0113(15) 0.0130(15)
C13 0.0305(19) 0.0225(18) 0.0330(19) 0.0114(15) 0.0100(16) 0.0069(15)
C14 0.029(2) 0.0223(17) 0.0275(18) 0.0107(15) 0.0093(15) 0.0070(14)
C15 0.0223(19) 0.0223(17) 0.0313(19) 0.0091(14) 0.0082(15) 0.0070(14)
C16 0.031(2) 0.0286(18) 0.0306(19) 0.0139(16) 0.0151(16) 0.0122(15)
C17 0.033(2) 0.0337(19) 0.0217(18) 0.0143(16) 0.0055(15) 0.0082(15)
C18 0.0229(18) 0.0335(19) 0.0300(19) 0.0111(15) 0.0048(15) 0.0094(15)
C19 0.031(2) 0.0308(19) 0.0291(19) 0.0147(16) 0.0095(15) 0.0086(15)
C20 0.042(2) 0.067(3) 0.052(2) 0.028(2) 0.0241(19) 0.037(2)
C21 0.042(2) 0.044(2) 0.031(2) 0.0176(18) 0.0030(17) 0.0050(17)
C22 0.035(2) 0.034(2) 0.049(2) 0.0077(17) 0.0107(18) 0.0151(18)
C23 0.040(2) 0.047(2) 0.083(3) 0.025(2) 0.016(2) 0.013(2)
C24 0.069(3) 0.067(3) 0.032(2) 0.032(2) 0.027(2) 0.020(2)
C25 0.043(2) 0.068(3) 0.036(2) 0.027(2) 0.0088(18) 0.0233(19)
C26 0.031(2) 0.035(2) 0.035(2) 0.0139(16) 0.0152(17) 0.0200(16)
C27 0.029(2) 0.0265(18) 0.0280(19) 0.0101(15) 0.0063(15) 0.0095(15)
C28 0.0223(19) 0.0219(17) 0.0331(19) 0.0072(14) 0.0065(15) 0.0087(14)
C29 0.028(2) 0.0232(17) 0.0282(18) 0.0100(15) 0.0065(15) 0.0090(14)
C30 0.031(2) 0.0303(19) 0.0295(19) 0.0125(16) 0.0057(16) 0.0090(15)
C31 0.0202(18) 0.034(2) 0.046(2) 0.0079(16) 0.0105(17) 0.0192(17)
C32 0.0257(18) 0.0260(18) 0.0292(19) 0.0119(15) 0.0060(15) 0.0103(14)
C33 0.0256(19) 0.0249(17) 0.0302(19) 0.0117(15) 0.0064(15) 0.0119(14)
C34 0.030(2) 0.0248(18) 0.0275(18) 0.0117(16) 0.0067(15) 0.0092(14)
C35 0.0236(19) 0.0271(18) 0.0302(19) 0.0098(15) 0.0017(15) 0.0095(15)
C36 0.033(2) 0.034(2) 0.0297(19) 0.0123(16) 0.0060(15) 0.0130(15)
C37 0.032(2) 0.0352(19) 0.0278(18) 0.0123(16) 0.0049(15) 0.0145(15)
C38 0.031(2) 0.0241(18) 0.0291(19) 0.0103(15) 0.0054(15) 0.0086(14)
C39 0.030(2) 0.0238(18) 0.0288(19) 0.0074(15) 0.0035(15) 0.0093(14)
C40 0.028(2) 0.0201(17) 0.0280(18) 0.0059(15) 0.0031(15) 0.0090(14)
C41 0.034(2) 0.0209(17) 0.0298(19) 0.0055(15) 0.0067(16) 0.0091(14)
C42 0.036(2) 0.0267(18) 0.0235(18) 0.0090(16) 0.0012(16) 0.0087(14)
C43 0.0250(19) 0.0322(19) 0.032(2) 0.0087(16) -0.0003(15) 0.0103(16)
C44 0.033(2) 0.0320(19) 0.033(2) 0.0125(16) 0.0115(16) 0.0121(15)
C45 0.037(2) 0.046(2) 0.052(2) 0.0181(18) 0.0239(19) 0.0273(19)
C46 0.047(2) 0.052(2) 0.037(2) 0.0196(19) 0.0109(18) 0.0280(18)
C47 0.032(2) 0.050(2) 0.0293(19) 0.0178(18) 0.0009(16) 0.0126(17)
C48 0.044(2) 0.044(2) 0.057(3) 0.017(2) -0.0063(19) 0.0117(19)
C49 0.040(2) 0.035(2) 0.037(2) 0.0132(17) 0.0135(17) 0.0133(17)
C50 0.038(2) 0.045(2) 0.0273(19) 0.0162(18) 0.0006(16) 0.0101(16)
C51 0.0255(19) 0.0296(19) 0.0305(19) 0.0060(15) 0.0032(15) 0.0122(16)
C52 0.0255(19) 0.0326(19) 0.0281(19) 0.0071(16) 0.0107(15) 0.0103(15)
C53 0.0233(18) 0.0265(18) 0.0345(19) 0.0099(15) 0.0122(15) 0.0122(15)
C54 0.0230(18) 0.0269(18) 0.0306(19) 0.0065(15) 0.0042(15) 0.0083(15)
C55 0.044(2) 0.031(2) 0.0265(19) 0.0147(17) 0.0088(16) 0.0048(15)
C56 0.043(2) 0.0277(19) 0.035(2) 0.0153(17) 0.0056(17) 0.0082(16)
C57 0.0249(19) 0.0300(19) 0.038(2) 0.0108(15) 0.0090(15) 0.0140(16)
C58 0.0241(18) 0.0280(18) 0.0317(19) 0.0085(15) 0.0087(15) 0.0102(15)
C59 0.0220(19) 0.0286(19) 0.035(2) 0.0086(15) 0.0066(15) 0.0118(15)
C60 0.0254(19) 0.0255(18) 0.0292(18) 0.0063(15) 0.0027(15) 0.0066(15)
C61 0.052(2) 0.042(2) 0.0313(19) 0.0291(19) 0.0114(17) 0.0158(16)
C62 0.039(2) 0.035(2) 0.0316(19) 0.0179(17) 0.0071(16) 0.0110(16)
C63 0.0233(18) 0.0315(19) 0.0313(19) 0.0133(15) 0.0070(15) 0.0090(15)
C64 0.0251(19) 0.0249(18) 0.0304(19) 0.0068(15) 0.0021(15) 0.0069(15)
C65 0.0185(17) 0.0243(17) 0.0303(18) 0.0072(14) 0.0044(14) 0.0080(14)
C66 0.0227(18) 0.0266(18) 0.0283(18) 0.0094(15) 0.0000(14) 0.0110(15)
C67 0.032(2) 0.0306(19) 0.0238(18) 0.0092(16) 0.0021(15) 0.0096(15)
C68 0.044(2) 0.033(2) 0.031(2) 0.0212(17) 0.0093(17) 0.0107(16)
C69 0.047(2) 0.036(2) 0.034(2) 0.0200(18) 0.0099(17) 0.0161(17)
C70 0.062(3) 0.056(3) 0.055(3) 0.036(2) 0.018(2) 0.030(2)
C71 0.058(3) 0.051(2) 0.031(2) 0.018(2) 0.0078(19) 0.0062(18)
C72 0.070(3) 0.035(2) 0.076(3) 0.026(2) 0.012(2) 0.016(2)
C73 0.070(3) 0.030(2) 0.069(3) 0.017(2) 0.032(2) 0.008(2)
C74 0.042(2) 0.038(2) 0.042(2) 0.0121(18) 0.0078(18) 0.0196(17)
C75 0.048(2) 0.044(2) 0.0313(19) 0.0255(19) 0.0116(17) 0.0111(17)

loop_
_atom_type_symbol
_atom_type_description
_atom_type_scat_dispersion_real
_atom_type_scat_dispersion_imag
_atom_type_scat_source
C C 0.0033 0.0016 'International Tables Vol C Tables 4.2.6.8 and 6.1.1.4'
H H 0.0000 0.0000 'International Tables Vol C Tables 4.2.6.8 and 6.1.1.4'
O O 0.0106 0.0060 'International Tables Vol C Tables 4.2.6.8 and 6.1.1.4'

loop_
_geom_angle_atom_site_label_1
_geom_angle_atom_site_label_2
_geom_angle_atom_site_label_3
_geom_angle
C1 O1 C20 117.8(3)
C2 O2 C21 115.3(2)
C3 O3 C22 115.1(2)
C15 O5 C23 112.0(2)
C16 O6 C24 116.5(3)
C17 O7 C25 117.1(2)
C26 O8 C45 117.6(3)
C27 O9 C46 115.9(2)
C28 O10 C47 117.1(2)
C40 O12 C48 113.9(2)
C41 O13 C49 115.5(2)
C42 O14 C50 117.7(2)
C51 O15 C70 117.5(3)
C52 O16 C71 115.7(3)
C53 O17 C72 115.8(3)
C65 O19 C73 115.4(3)
C66 O20 C74 116.1(2)
C67 O21 C75 117.4(2)
O1 C1 C6 123.7(3)
O1 C1 C2 115.7(3)
C6 C1 C2 120.7(3)
O2 C2 C1 122.1(3)
O2 C2 C3 118.4(3)
C1 C2 C3 119.4(3)
O3 C3 C2 120.3(3)
O3 C3 C4 118.5(3)
C2 C3 C4 121.2(3)
C5 C4 C3 117.2(3)
C5 C4 C7 124.4(3)
C3 C4 C7 118.4(3)
C6 C5 C4 122.4(3)
C6 C5 H5 118.8
C4 C5 H5 118.8
C5 C6 C1 119.2(3)
C5 C6 H6 120.4
C1 C6 H6 120.4
C8 C7 C4 131.0(3)
C8 C7 H7 114.5
C4 C7 H7 114.5
C7 C8 C9 119.9(3)
C7 C8 C12 131.6(3)
C9 C8 C12 108.4(3)
O4 C9 C10 125.9(3)
O4 C9 C8 125.1(3)
C10 C9 C8 108.9(3)
C13 C10 C9 118.5(3)
C13 C10 C11 132.3(3)
C9 C10 C11 109.2(3)
C10 C11 C12 106.4(2)
C10 C11 H11A 110.5
C12 C11 H11A 110.5
C10 C11 H11B 110.5
C12 C11 H11B 110.5
H11A C11 H11B 108.6
C8 C12 C11 106.9(2)
C8 C12 H12A 110.3
C11 C12 H12A 110.3
C8 C12 H12B 110.3
C11 C12 H12B 110.3
H12A C12 H12B 108.6
C10 C13 C14 131.5(3)
C10 C13 H13 114.2
C14 C13 H13 114.2
C19 C14 C15 117.1(3)
C19 C14 C13 125.2(3)
C15 C14 C13 117.7(3)
O5 C15 C16 118.9(3)
O5 C15 C14 119.5(3)
C16 C15 C14 121.6(3)
C15 C16 O6 118.9(3)
C15 C16 C17 119.6(3)
O6 C16 C17 121.3(3)
O7 C17 C18 124.9(3)
O7 C17 C16 115.5(3)
C18 C17 C16 119.6(3)
C19 C18 C17 120.2(3)
C19 C18 H18 119.9
C17 C18 H18 119.9
C18 C19 C14 121.8(3)
C18 C19 H19 119.1
C14 C19 H19 119.1
O1 C20 H20A 109.5
O1 C20 H20B 109.5
H20A C20 H20B 109.5
O1 C20 H20C 109.5
H20A C20 H20C 109.5
H20B C20 H20C 109.5
O2 C21 H21A 109.5
O2 C21 H21B 109.5
H21A C21 H21B 109.5
O2 C21 H21C 109.5
H21A C21 H21C 109.5
H21B C21 H21C 109.5
O3 C22 H22A 109.5
O3 C22 H22B 109.5
H22A C22 H22B 109.5
O3 C22 H22C 109.5
H22A C22 H22C 109.5
H22B C22 H22C 109.5
O5 C23 H23A 109.5
O5 C23 H23B 109.5
H23A C23 H23B 109.5
O5 C23 H23C 109.5
H23A C23 H23C 109.5
H23B C23 H23C 109.5
O6 C24 H24A 109.5
O6 C24 H24B 109.5
H24A C24 H24B 109.5
O6 C24 H24C 109.5
H24A C24 H24C 109.5
H24B C24 H24C 109.5
O7 C25 H25A 109.5
O7 C25 H25B 109.5
H25A C25 H25B 109.5
O7 C25 H25C 109.5
H25A C25 H25C 109.5
H25B C25 H25C 109.5
O8 C26 C31 124.8(3)
O8 C26 C27 115.2(3)
C31 C26 C27 119.9(3)
O9 C27 C28 119.1(3)
O9 C27 C26 121.4(3)
C28 C27 C26 119.2(3)
O10 C28 C27 120.9(3)
O10 C28 C29 117.4(3)
C27 C28 C29 121.5(3)
C30 C29 C28 117.0(3)
C30 C29 C32 125.0(3)
C28 C29 C32 118.0(3)
C31 C30 C29 121.7(3)
C31 C30 H30 119.2
C29 C30 H30 119.2
C26 C31 C30 120.5(3)
C26 C31 H31 119.8
C30 C31 H31 119.8
C33 C32 C29 132.1(3)
C33 C32 H32 113.9
C29 C32 H32 113.9
C32 C33 C34 118.5(3)
C32 C33 C37 132.2(3)
C34 C33 C37 109.2(3)
O11 C34 C33 125.7(3)
O11 C34 C35 125.5(3)
C33 C34 C35 108.7(3)
C38 C35 C34 118.6(3)
C38 C35 C36 132.1(3)
C34 C35 C36 109.3(3)
C35 C36 C37 106.5(2)
C35 C36 H36A 110.4
C37 C36 H36A 110.4
C35 C36 H36B 110.4
C37 C36 H36B 110.4
H36A C36 H36B 108.6
C33 C37 C36 106.2(3)
C33 C37 H37A 110.5
C36 C37 H37A 110.5
C33 C37 H37B 110.5
C36 C37 H37B 110.5
H37A C37 H37B 108.7
C35 C38 C39 131.1(3)
C35 C38 H38 114.4
C39 C38 H38 114.4
C44 C39 C40 117.1(3)
C44 C39 C38 124.3(3)
C40 C39 C38 118.6(3)
O12 C40 C41 119.1(3)
O12 C40 C39 119.6(3)
C41 C40 C39 121.3(3)
O13 C41 C40 118.8(3)
O13 C41 C42 121.3(3)
C40 C41 C42 119.7(3)
O14 C42 C43 124.8(3)
O14 C42 C41 115.8(3)
C43 C42 C41 119.4(3)
C44 C43 C42 120.3(3)
C44 C43 H43 119.9
C42 C43 H43 119.9
C43 C44 C39 122.2(3)
C43 C44 H44 118.9
C39 C44 H44 118.9
O8 C45 H45A 109.5
O8 C45 H45B 109.5
H45A C45 H45B 109.5
O8 C45 H45C 109.5
H45A C45 H45C 109.5
H45B C45 H45C 109.5
O9 C46 H46A 109.5
O9 C46 H46B 109.5
H46A C46 H46B 109.5
O9 C46 H46C 109.5
H46A C46 H46C 109.5
H46B C46 H46C 109.5
O10 C47 H47A 109.5
O10 C47 H47B 109.5
H47A C47 H47B 109.5
O10 C47 H47C 109.5
H47A C47 H47C 109.5
H47B C47 H47C 109.5
O12 C48 H48A 109.5
O12 C48 H48B 109.5
H48A C48 H48B 109.5
O12 C48 H48C 109.5
H48A C48 H48C 109.5
H48B C48 H48C 109.5
O13 C49 H49A 109.5
O13 C49 H49B 109.5
H49A C49 H49B 109.5
O13 C49 H49C 109.5
H49A C49 H49C 109.5
H49B C49 H49C 109.5
O14 C50 H50A 109.5
O14 C50 H50B 109.5
H50A C50 H50B 109.5
O14 C50 H50C 109.5
H50A C50 H50C 109.5
H50B C50 H50C 109.5
O15 C51 C56 124.9(3)
O15 C51 C52 115.2(3)
C56 C51 C52 119.9(3)
O16 C52 C53 118.6(3)
O16 C52 C51 121.4(3)
C53 C52 C51 119.8(3)
O17 C53 C52 120.8(3)
O17 C53 C54 118.0(3)
C52 C53 C54 121.2(3)
C55 C54 C53 116.8(3)
C55 C54 C57 124.1(3)
C53 C54 C57 119.1(3)
C54 C55 C56 122.3(3)
C54 C55 H55 118.9
C56 C55 H55 118.9
C51 C56 C55 120.0(3)
C51 C56 H56 120.0
C55 C56 H56 120.0
C58 C57 C54 130.5(3)
C58 C57 H57 114.7
C54 C57 H57 114.7
C57 C58 C59 118.8(3)
C57 C58 C62 132.1(3)
C59 C58 C62 109.0(3)
O18 C59 C60 126.2(3)
O18 C59 C58 125.6(3)
C60 C59 C58 108.2(3)
C63 C60 C59 118.7(3)
C63 C60 C61 131.6(3)
C59 C60 C61 109.7(3)
C60 C61 C62 106.1(3)
C60 C61 H61A 110.5
C62 C61 H61A 110.5
C60 C61 H61B 110.5
C62 C61 H61B 110.5
H61A C61 H61B 108.7
C58 C62 C61 106.9(3)
C58 C62 H62A 110.3
C61 C62 H62A 110.3
C58 C62 H62B 110.3
C61 C62 H62B 110.3
H62A C62 H62B 108.6
C60 C63 C64 131.6(3)
C60 C63 H63 114.2
C64 C63 H63 114.2
C69 C64 C65 116.8(3)
C69 C64 C63 125.0(3)
C65 C64 C63 118.2(3)
O19 C65 C66 119.5(3)
O19 C65 C64 118.7(3)
C66 C65 C64 121.7(3)
O20 C66 C65 118.9(3)
O20 C66 C67 121.3(3)
C65 C66 C67 119.6(3)
O21 C67 C68 124.8(3)
O21 C67 C66 115.9(3)
C68 C67 C66 119.3(3)
C69 C68 C67 120.1(3)
C69 C68 H68 119.9
C67 C68 H68 119.9
C68 C69 C64 122.4(3)
C68 C69 H69 118.8
C64 C69 H69 118.8
O15 C70 H70A 109.5
O15 C70 H70B 109.5
H70A C70 H70B 109.5
O15 C70 H70C 109.5
H70A C70 H70C 109.5
H70B C70 H70C 109.5
O16 C71 H71A 109.5
O16 C71 H71B 109.5
H71A C71 H71B 109.5
O16 C71 H71C 109.5
H71A C71 H71C 109.5
H71B C71 H71C 109.5
O17 C72 H72A 109.5
O17 C72 H72B 109.5
H72A C72 H72B 109.5
O17 C72 H72C 109.5
H72A C72 H72C 109.5
H72B C72 H72C 109.5
O19 C73 H73A 109.5
O19 C73 H73B 109.5
H73A C73 H73B 109.5
O19 C73 H73C 109.5
H73A C73 H73C 109.5
H73B C73 H73C 109.5
O20 C74 H74A 109.5
O20 C74 H74B 109.5
H74A C74 H74B 109.5
O20 C74 H74C 109.5
H74A C74 H74C 109.5
H74B C74 H74C 109.5
O21 C75 H75A 109.5
O21 C75 H75B 109.5
H75A C75 H75B 109.5
O21 C75 H75C 109.5
H75A C75 H75C 109.5
H75B C75 H75C 109.5

loop_
_geom_bond_atom_site_label_1
_geom_bond_atom_site_label_2
_geom_bond_distance
O1 C1 1.372(4)
O1 C20 1.432(4)
O2 C2 1.374(3)
O2 C21 1.431(4)
O3 C3 1.371(3)
O3 C22 1.431(4)
O4 C9 1.233(4)
O5 C15 1.379(3)
O5 C23 1.426(4)
O6 C16 1.381(3)
O6 C24 1.430(4)
O7 C17 1.358(3)
O7 C25 1.422(4)
O8 C26 1.363(4)
O8 C45 1.426(4)
O9 C27 1.375(3)
O9 C46 1.438(3)
O10 C28 1.372(4)
O10 C47 1.430(4)
O11 C34 1.223(4)
O12 C40 1.377(4)
O12 C48 1.428(4)
O13 C41 1.384(4)
O13 C49 1.433(3)
O14 C42 1.359(3)
O14 C50 1.433(4)
O15 C51 1.367(4)
O15 C70 1.421(4)
O16 C52 1.378(3)
O16 C71 1.440(4)
O17 C53 1.369(3)
O17 C72 1.421(4)
O18 C59 1.222(3)
O19 C65 1.371(3)
O19 C73 1.411(4)
O20 C66 1.375(3)
O20 C74 1.427(4)
O21 C67 1.363(4)
O21 C75 1.424(4)
C1 C6 1.387(4)
C1 C2 1.387(4)
C2 C3 1.394(4)
C3 C4 1.412(4)
C4 C5 1.389(4)
C4 C7 1.451(4)
C5 C6 1.383(4)
C5 H5 0.9500
C6 H6 0.9500
C7 C8 1.337(4)
C7 H7 0.9500
C8 C9 1.480(4)
C8 C12 1.506(4)
C9 C10 1.478(4)
C10 C13 1.341(4)
C10 C11 1.499(4)
C11 C12 1.543(4)
C11 H11A 0.9900
C11 H11B 0.9900
C12 H12A 0.9900
C12 H12B 0.9900
C13 C14 1.461(4)
C13 H13 0.9500
C14 C19 1.394(4)
C14 C15 1.410(4)
C15 C16 1.380(4)
C16 C17 1.397(4)
C17 C18 1.386(4)
C18 C19 1.378(4)
C18 H18 0.9500
C19 H19 0.9500
C20 H20A 0.9800
C20 H20B 0.9800
C20 H20C 0.9800
C21 H21A 0.9800
C21 H21B 0.9800
C21 H21C 0.9800
C22 H22A 0.9800
C22 H22B 0.9800
C22 H22C 0.9800
C23 H23A 0.9800
C23 H23B 0.9800
C23 H23C 0.9800
C24 H24A 0.9800
C24 H24B 0.9800
C24 H24C 0.9800
C25 H25A 0.9800
C25 H25B 0.9800
C25 H25C 0.9800
C26 C31 1.378(4)
C26 C27 1.395(4)
C27 C28 1.390(4)
C28 C29 1.414(4)
C29 C30 1.390(4)
C29 C32 1.449(4)
C30 C31 1.380(4)
C30 H30 0.9500
C31 H31 0.9500
C32 C33 1.339(4)
C32 H32 0.9500
C33 C34 1.478(4)
C33 C37 1.508(4)
C34 C35 1.482(4)
C35 C38 1.344(4)
C35 C36 1.501(4)
C36 C37 1.559(4)
C36 H36A 0.9900
C36 H36B 0.9900
C37 H37A 0.9900
C37 H37B 0.9900
C38 C39 1.452(4)
C38 H38 0.9500
C39 C44 1.391(4)
C39 C40 1.409(4)
C40 C41 1.386(4)
C41 C42 1.401(4)
C42 C43 1.382(4)
C43 C44 1.374(4)
C43 H43 0.9500
C44 H44 0.9500
C45 H45A 0.9800
C45 H45B 0.9800
C45 H45C 0.9800
C46 H46A 0.9800
C46 H46B 0.9800
C46 H46C 0.9800
C47 H47A 0.9800
C47 H47B 0.9800
C47 H47C 0.9800
C48 H48A 0.9800
C48 H48B 0.9800
C48 H48C 0.9800
C49 H49A 0.9800
C49 H49B 0.9800
C49 H49C 0.9800
C50 H50A 0.9800
C50 H50B 0.9800
C50 H50C 0.9800
C51 C56 1.376(4)
C51 C52 1.394(4)
C52 C53 1.387(4)
C53 C54 1.419(4)
C54 C55 1.386(4)
C54 C57 1.451(4)
C55 C56 1.387(4)
C55 H55 0.9500
C56 H56 0.9500
C57 C58 1.346(4)
C57 H57 0.9500
C58 C59 1.490(4)
C58 C62 1.490(4)
C59 C60 1.474(4)
C60 C63 1.352(4)
C60 C61 1.496(4)
C61 C62 1.552(4)
C61 H61A 0.9900
C61 H61B 0.9900
C62 H62A 0.9900
C62 H62B 0.9900
C63 C64 1.451(4)
C63 H63 0.9500
C64 C69 1.389(4)
C64 C65 1.410(4)
C65 C66 1.385(4)
C66 C67 1.397(4)
C67 C68 1.391(4)
C68 C69 1.374(4)
C68 H68 0.9500
C69 H69 0.9500
C70 H70A 0.9800
C70 H70B 0.9800
C70 H70C 0.9800
C71 H71A 0.9800
C71 H71B 0.9800
C71 H71C 0.9800
C72 H72A 0.9800
C72 H72B 0.9800
C72 H72C 0.9800
C73 H73A 0.9800
C73 H73B 0.9800
C73 H73C 0.9800
C74 H74A 0.9800
C74 H74B 0.9800
C74 H74C 0.9800
C75 H75A 0.9800
C75 H75B 0.9800
C75 H75C 0.9800

loop_
_geom_torsion_atom_site_label_1
_geom_torsion_atom_site_label_2
_geom_torsion_atom_site_label_3
_geom_torsion_atom_site_label_4
_geom_torsion
C20 O1 C1 C6 6.2(4)
C20 O1 C1 C2 -174.8(3)
C21 O2 C2 C1 63.8(4)
C21 O2 C2 C3 -120.1(3)
O1 C1 C2 O2 -1.1(4)
C6 C1 C2 O2 177.9(3)
O1 C1 C2 C3 -177.3(3)
C6 C1 C2 C3 1.7(5)
C22 O3 C3 C2 68.7(4)
C22 O3 C3 C4 -113.2(3)
O2 C2 C3 O3 2.0(4)
C1 C2 C3 O3 178.3(3)
O2 C2 C3 C4 -176.0(3)
C1 C2 C3 C4 0.2(4)
O3 C3 C4 C5 -179.8(3)
C2 C3 C4 C5 -1.7(4)
O3 C3 C4 C7 -0.5(4)
C2 C3 C4 C7 177.5(3)
C3 C4 C5 C6 1.3(5)
C7 C4 C5 C6 -177.9(3)
C4 C5 C6 C1 0.6(5)
O1 C1 C6 C5 176.7(3)
C2 C1 C6 C5 -2.2(5)
C5 C4 C7 C8 -10.7(5)
C3 C4 C7 C8 170.1(3)
C4 C7 C8 C9 -179.1(3)
C4 C7 C8 C12 -1.4(6)
C7 C8 C9 O4 -1.8(5)
C12 C8 C9 O4 -179.9(3)
C7 C8 C9 C10 175.4(3)
C12 C8 C9 C10 -2.7(3)
O4 C9 C10 C13 -0.4(5)
C8 C9 C10 C13 -177.6(3)
O4 C9 C10 C11 177.5(3)
C8 C9 C10 C11 0.3(3)
C13 C10 C11 C12 179.6(3)
C9 C10 C11 C12 2.1(3)
C7 C8 C12 C11 -173.9(3)
C9 C8 C12 C11 3.9(3)
C10 C11 C12 C8 -3.7(3)
C9 C10 C13 C14 175.0(3)
C11 C10 C13 C14 -2.4(6)
C10 C13 C14 C19 3.6(5)
C10 C13 C14 C15 -175.4(3)
C23 O5 C15 C16 87.4(3)
C23 O5 C15 C14 -94.1(3)
C19 C14 C15 O5 178.5(3)
C13 C14 C15 O5 -2.5(4)
C19 C14 C15 C16 -3.0(4)
C13 C14 C15 C16 176.0(3)
O5 C15 C16 O6 6.8(4)
C14 C15 C16 O6 -171.7(3)
O5 C15 C16 C17 -178.9(3)
C14 C15 C16 C17 2.7(5)
C24 O6 C16 C15 -113.1(3)
C24 O6 C16 C17 72.7(4)
C25 O7 C17 C18 6.5(4)
C25 O7 C17 C16 -175.4(3)
C15 C16 C17 O7 -178.9(3)
O6 C16 C17 O7 -4.7(4)
C15 C16 C17 C18 -0.7(5)
O6 C16 C17 C18 173.5(3)
O7 C17 C18 C19 177.2(3)
C16 C17 C18 C19 -0.8(5)
C17 C18 C19 C14 0.4(5)
C15 C14 C19 C18 1.5(4)
C13 C14 C19 C18 -177.5(3)
C45 O8 C26 C31 -8.8(4)
C45 O8 C26 C27 169.9(3)
C46 O9 C27 C28 -119.4(3)
C46 O9 C27 C26 67.6(4)
O8 C26 C27 O9 -3.8(4)
C31 C26 C27 O9 175.0(3)
O8 C26 C27 C28 -176.8(3)
C31 C26 C27 C28 2.0(5)
C47 O10 C28 C27 53.7(4)
C47 O10 C28 C29 -130.4(3)
O9 C27 C28 O10 4.2(4)
C26 C27 C28 O10 177.4(3)
O9 C27 C28 C29 -171.5(3)
C26 C27 C28 C29 1.7(4)
O10 C28 C29 C30 179.9(3)
C27 C28 C29 C30 -4.2(4)
O10 C28 C29 C32 0.0(4)
C27 C28 C29 C32 175.8(3)
C28 C29 C30 C31 3.3(4)
C32 C29 C30 C31 -176.8(3)
O8 C26 C31 C30 175.7(3)
C27 C26 C31 C30 -2.9(5)
C29 C30 C31 C26 0.2(5)
C30 C29 C32 C33 -4.6(5)
C28 C29 C32 C33 175.3(3)
C29 C32 C33 C34 -179.0(3)
C29 C32 C33 C37 -1.1(6)
C32 C33 C34 O11 -1.2(5)
C37 C33 C34 O11 -179.6(3)
C32 C33 C34 C35 179.6(3)
C37 C33 C34 C35 1.3(3)
O11 C34 C35 C38 1.1(5)
C33 C34 C35 C38 -179.8(3)
O11 C34 C35 C36 179.9(3)
C33 C34 C35 C36 -1.0(3)
C38 C35 C36 C37 178.9(3)
C34 C35 C36 C37 0.3(3)
C32 C33 C37 C36 -179.1(3)
C34 C33 C37 C36 -1.1(3)
C35 C36 C37 C33 0.5(3)
C34 C35 C38 C39 -179.9(3)
C36 C35 C38 C39 1.6(6)
C35 C38 C39 C44 5.6(5)
C35 C38 C39 C40 -176.0(3)
C48 O12 C40 C41 -85.0(3)
C48 O12 C40 C39 97.4(3)
C44 C39 C40 O12 178.5(3)
C38 C39 C40 O12 0.1(4)
C44 C39 C40 C41 1.0(4)
C38 C39 C40 C41 -177.5(3)
C49 O13 C41 C40 113.8(3)
C49 O13 C41 C42 -70.6(4)
O12 C40 C41 O13 -2.6(4)
C39 C40 C41 O13 174.9(3)
O12 C40 C41 C42 -178.3(3)
C39 C40 C41 C42 -0.8(5)
C50 O14 C42 C43 -0.8(4)
C50 O14 C42 C41 -179.8(3)
O13 C41 C42 O14 3.3(4)
C40 C41 C42 O14 178.9(3)
O13 C41 C42 C43 -175.8(3)
C40 C41 C42 C43 -0.2(5)
O14 C42 C43 C44 -178.1(3)
C41 C42 C43 C44 1.0(5)
C42 C43 C44 C39 -0.8(5)
C40 C39 C44 C43 -0.2(5)
C38 C39 C44 C43 178.2(3)
C70 O15 C51 C56 -2.6(5)
C70 O15 C51 C52 178.1(3)
C71 O16 C52 C53 116.7(3)
C71 O16 C52 C51 -67.9(4)
O15 C51 C52 O16 2.3(4)
C56 C51 C52 O16 -177.1(3)
O15 C51 C52 C53 177.7(3)
C56 C51 C52 C53 -1.7(5)
C72 O17 C53 C52 -65.8(4)
C72 O17 C53 C54 116.4(3)
O16 C52 C53 O17 -1.2(4)
C51 C52 C53 O17 -176.6(3)
O16 C52 C53 C54 176.5(3)
C51 C52 C53 C54 1.1(5)
O17 C53 C54 C55 177.9(3)
C52 C53 C54 C55 0.1(4)
O17 C53 C54 C57 -1.8(4)
C52 C53 C54 C57 -179.6(3)
C53 C54 C55 C56 -0.7(5)
C57 C54 C55 C56 179.0(3)
O15 C51 C56 C55 -178.2(3)
C52 C51 C56 C55 1.2(5)
C54 C55 C56 C51 0.0(5)
C55 C54 C57 C58 8.7(5)
C53 C54 C57 C58 -171.6(3)
C54 C57 C58 C59 179.3(3)
C54 C57 C58 C62 2.4(6)
C57 C58 C59 O18 3.6(5)
C62 C58 C59 O18 -178.8(3)
C57 C58 C59 C60 -175.3(3)
C62 C58 C59 C60 2.3(3)
O18 C59 C60 C63 -3.0(5)
C58 C59 C60 C63 175.8(3)
O18 C59 C60 C61 179.9(3)
C58 C59 C60 C61 -1.3(3)
C63 C60 C61 C62 -176.8(3)
C59 C60 C61 C62 -0.2(4)
C57 C58 C62 C61 174.7(3)
C59 C58 C62 C61 -2.4(4)
C60 C61 C62 C58 1.6(4)
C59 C60 C63 C64 -177.7(3)
C61 C60 C63 C64 -1.3(6)
C60 C63 C64 C69 -13.9(5)
C60 C63 C64 C65 166.0(3)
C73 O19 C65 C66 80.9(4)
C73 O19 C65 C64 -102.2(3)
C69 C64 C65 O19 -175.7(3)
C63 C64 C65 O19 4.3(4)
C69 C64 C65 C66 1.0(4)
C63 C64 C65 C66 -178.9(3)
C74 O20 C66 C65 -112.4(3)
C74 O20 C66 C67 71.5(4)
O19 C65 C66 O20 -0.6(4)
C64 C65 C66 O20 -177.4(3)
O19 C65 C66 C67 175.5(3)
C64 C65 C66 C67 -1.2(4)
C75 O21 C67 C68 4.6(4)
C75 O21 C67 C66 -176.3(3)
O20 C66 C67 O21 -2.5(4)
C65 C66 C67 O21 -178.5(3)
O20 C66 C67 C68 176.7(3)
C65 C66 C67 C68 0.6(5)
O21 C67 C68 C69 179.2(3)
C66 C67 C68 C69 0.1(5)
C67 C68 C69 C64 -0.3(5)
C65 C64 C69 C68 -0.2(5)
C63 C64 C69 C68 179.7(3)

loop_
_cod_related_entry_id
_cod_related_entry_database
_cod_related_entry_code
1 ChemSpider 24737603
